data_4107520
loop_
_publ_author_name
'Connie C. Lu'
'Eckhard Bill'
'Thomas Weyherm\"uller'
'Eberhard Bothe'
'Karl Wieghardt'

_publ_section_title
;
 Neutral Bis(\a-iminopyridine)metal Complexes of the First-Row Transition
 Ions (Cr, Mn, Fe, Co, Ni, Zn) and Their Monocationic Analogues: Mixed
 Valency Involving a Redox Noninnocent Ligand System
;
_journal_name_full 'Journal of the American Chemical Society'
_journal_page_first 3181
_journal_page_last 3197
_journal_paper_doi 10.1021/ja710663n
_journal_volume 130
_journal_year 2008
_chemical_formula_sum 'C40 H54 Cr N4 O'
_chemical_formula_weight 658.87
_chemical_name_systematic
; 
 ? 
;
_space_group_IT_number 14
_symmetry_cell_setting monoclinic
_symmetry_space_group_name_Hall '-P 2yn'
_symmetry_space_group_name_H-M 'P 1 21/n 1'
_atom_sites_solution_hydrogens geom
_atom_sites_solution_primary direct
_atom_sites_solution_secondary difmap
_audit_creation_method SHELXL-97
_cell_angle_alpha 90.00
_cell_angle_beta 97.899(3)
_cell_angle_gamma 90.00
_cell_formula_units_Z 4
_cell_length_a 11.4200(2)
_cell_length_b 24.7034(5)
_cell_length_c 13.1336(2)
_cell_measurement_temperature 100(2)
_cell_volume 3670.00(12)
_computing_cell_refinement 'Bruker AXS Collect Software'
_computing_data_collection 'Bruker AXS Collect Software'
_computing_data_reduction 'Bruker AXS Collect Software'
_computing_structure_refinement 'SHELXL-97 (Sheldrick, 1997)'
_computing_structure_solution 'SHELXS-97 (Sheldrick, 1990)'
_diffrn_ambient_temperature 100(2)
_diffrn_measured_fraction_theta_full 0.997
_diffrn_measured_fraction_theta_max 0.997
_diffrn_measurement_device_type 'Bruker-Nonius Kappa-CCD'
_diffrn_measurement_method '1726 images at 0.5 deg. stepwise rotation in omega and phi, 36 sec./frame'
_diffrn_radiation_monochromator graphite
_diffrn_radiation_source 'rotating anode, 50 kV, 80 mA'
_diffrn_radiation_type MoK\a
_diffrn_radiation_wavelength 0.71073
_diffrn_reflns_av_R_equivalents 0.0422
_diffrn_reflns_av_sigmaI/netI 0.0355
_diffrn_reflns_limit_h_max 19
_diffrn_reflns_limit_h_min -19
_diffrn_reflns_limit_k_max 41
_diffrn_reflns_limit_k_min -41
_diffrn_reflns_limit_l_max 21
_diffrn_reflns_limit_l_min -21
_diffrn_reflns_number 100824
_diffrn_reflns_theta_full 36.31
_diffrn_reflns_theta_max 36.31
_diffrn_reflns_theta_min 3.32
_exptl_absorpt_coefficient_mu 0.347
_exptl_absorpt_correction_T_max 0.8624
_exptl_absorpt_correction_T_min 0.7433
_exptl_absorpt_correction_type multi-scan
_exptl_crystal_colour brown
_exptl_crystal_density_diffrn 1.192
_exptl_crystal_description 'transparent parallelepiped'
_exptl_crystal_F_000 1416
_exptl_crystal_size_max 0.16
_exptl_crystal_size_mid 0.15
_exptl_crystal_size_min 0.06
_refine_diff_density_max 0.532
_refine_diff_density_min -0.491
_refine_diff_density_rms 0.057
_refine_ls_extinction_method none
_refine_ls_goodness_of_fit_ref 1.038
_refine_ls_hydrogen_treatment mixed
_refine_ls_matrix_type full
_refine_ls_number_parameters 425
_refine_ls_number_reflns 17717
_refine_ls_number_restraints 0
_refine_ls_restrained_S_all 1.038
_refine_ls_R_factor_all 0.0562
_refine_ls_R_factor_gt 0.0383
_refine_ls_shift/su_max 0.002
_refine_ls_shift/su_mean 0.000
_refine_ls_structure_factor_coef Fsqd
_refine_ls_weighting_details 'calc w=1/[\s^2^(Fo^2^)+(0.0426P)^2^+1.0855P] where P=(Fo^2^+2Fc^2^)/3'
_refine_ls_weighting_scheme calc
_refine_ls_wR_factor_gt 0.0914
_refine_ls_wR_factor_ref 0.0999
_reflns_number_gt 14090
_reflns_number_total 17717
_reflns_threshold_expression >2sigma(I)
_cod_data_source_file ja710663n-file003_01.cif
_cod_data_source_block complex1ET2O
_cod_original_cell_volume 3670.00(11)
_cod_database_code 4107520

loop_
_symmetry_equiv_pos_as_xyz
'x, y, z'
'-x+1/2, y+1/2, -z+1/2'
'-x, -y, -z'
'x-1/2, -y-1/2, z-1/2'

loop_
_atom_site_label
_atom_site_type_symbol
_atom_site_fract_x
_atom_site_fract_y
_atom_site_fract_z
_atom_site_U_iso_or_equiv
_atom_site_adp_type
_atom_site_occupancy
_atom_site_symmetry_multiplicity
_atom_site_calc_flag
_atom_site_refinement_flags
Cr1 Cr 0.184258(11) 0.100738(5) 0.806038(10) 0.01090(3) Uani 1 1 d .
N1 N 0.18620(6) 0.10873(3) 0.65103(5) 0.01305(11) Uani 1 1 d .
C2 C 0.18435(8) 0.06932(4) 0.57827(7) 0.01717(15) Uani 1 1 d .
H2 H 0.1821 0.0327 0.5998 0.021 Uiso 1 1 calc R
C3 C 0.18554(9) 0.07949(4) 0.47575(7) 0.02197(17) Uani 1 1 d .
H3 H 0.1846 0.0505 0.4282 0.026 Uiso 1 1 calc R
C4 C 0.18817(9) 0.13403(4) 0.44166(7) 0.02157(17) Uani 1 1 d .
H4 H 0.1898 0.1421 0.3711 0.026 Uiso 1 1 calc R
C5 C 0.18829(8) 0.17459(4) 0.51198(7) 0.01806(15) Uani 1 1 d .
H5 H 0.1899 0.2113 0.4905 0.022 Uiso 1 1 calc R
C6 C 0.18605(7) 0.16216(3) 0.61727(6) 0.01378(13) Uani 1 1 d .
C7 C 0.18464(7) 0.20080(3) 0.69480(6) 0.01520(14) Uani 1 1 d .
H7 H 0.1862 0.2385 0.6805 0.018 Uiso 1 1 calc R
N8 N 0.18100(6) 0.18217(3) 0.79085(5) 0.01341(12) Uani 1 1 d .
C9 C 0.18863(7) 0.22260(3) 0.87001(6) 0.01486(14) Uani 1 1 d .
C10 C 0.29994(8) 0.23429(4) 0.92615(7) 0.01992(16) Uani 1 1 d .
C11 C 0.30520(9) 0.27141(4) 1.00694(9) 0.0275(2) Uani 1 1 d .
H11 H 0.3796 0.2799 1.0454 0.033 Uiso 1 1 calc R
C12 C 0.20397(10) 0.29606(4) 1.03200(8) 0.0272(2) Uani 1 1 d .
H12 H 0.2091 0.3205 1.0883 0.033 Uiso 1 1 calc R
C13 C 0.09549(9) 0.28509(4) 0.97501(8) 0.02268(17) Uani 1 1 d .
H13 H 0.0266 0.3026 0.9919 0.027 Uiso 1 1 calc R
C14 C 0.08572(8) 0.24854(4) 0.89261(7) 0.01827(15) Uani 1 1 d .
C15 C 0.41190(8) 0.20869(4) 0.89787(9) 0.02486(19) Uani 1 1 d .
H15 H 0.3880 0.1757 0.8561 0.030 Uiso 1 1 calc R
C16 C 0.49678(10) 0.19047(5) 0.99215(10) 0.0301(2) Uani 1 1 d .
H16A H 0.5238 0.2221 1.0339 0.045 Uiso 1 1 calc R
H16B H 0.5650 0.1722 0.9697 0.045 Uiso 1 1 calc R
H16C H 0.4559 0.1654 1.0331 0.045 Uiso 1 1 calc R
C17 C 0.47236(10) 0.24733(6) 0.82995(9) 0.0328(2) Uani 1 1 d .
H17A H 0.4186 0.2550 0.7668 0.049 Uiso 1 1 calc R
H17B H 0.5447 0.2305 0.8124 0.049 Uiso 1 1 calc R
H17C H 0.4924 0.2812 0.8672 0.049 Uiso 1 1 calc R
C18 C -0.03476(9) 0.23882(4) 0.82988(9) 0.0253(2) Uani 1 1 d .
H18 H -0.0242 0.2122 0.7745 0.030 Uiso 1 1 calc R
C19 C -0.12296(10) 0.21482(5) 0.89499(12) 0.0384(3) Uani 1 1 d .
H19A H -0.0949 0.1793 0.9210 0.058 Uiso 1 1 calc R
H19B H -0.2002 0.2108 0.8528 0.058 Uiso 1 1 calc R
H19C H -0.1304 0.2389 0.9530 0.058 Uiso 1 1 calc R
C20 C -0.08390(12) 0.29122(6) 0.77816(11) 0.0374(3) Uani 1 1 d .
H20A H -0.0992 0.3174 0.8309 0.056 Uiso 1 1 calc R
H20B H -0.1578 0.2834 0.7332 0.056 Uiso 1 1 calc R
H20C H -0.0262 0.3064 0.7373 0.056 Uiso 1 1 calc R
N21 N 0.21006(6) 0.09868(3) 0.96301(5) 0.01317(11) Uani 1 1 d .
C22 C 0.15725(8) 0.12921(4) 1.03033(7) 0.01652(14) Uani 1 1 d .
H22 H 0.0977 0.1541 1.0029 0.020 Uiso 1 1 calc R
C23 C 0.18473(8) 0.12621(4) 1.13494(7) 0.01925(15) Uani 1 1 d .
H23 H 0.1435 0.1477 1.1783 0.023 Uiso 1 1 calc R
C24 C 0.27603(8) 0.09033(4) 1.17765(7) 0.01892(15) Uani 1 1 d .
H24 H 0.2985 0.0883 1.2499 0.023 Uiso 1 1 calc R
C25 C 0.33080(8) 0.05887(4) 1.11271(7) 0.01701(14) Uani 1 1 d .
H25 H 0.3925 0.0350 1.1398 0.020 Uiso 1 1 calc R
C26 C 0.29557(7) 0.06187(3) 1.00479(6) 0.01298(13) Uani 1 1 d .
C27 C 0.34064(7) 0.02954(3) 0.93190(6) 0.01374(13) Uani 1 1 d .
H27 H 0.3997 0.0030 0.9515 0.016 Uiso 1 1 calc R
N28 N 0.29642(6) 0.03773(3) 0.83217(5) 0.01224(11) Uani 1 1 d .
C29 C 0.34954(7) 0.00504(3) 0.76050(6) 0.01303(13) Uani 1 1 d .
C30 C 0.44202(7) 0.02727(3) 0.71275(6) 0.01502(13) Uani 1 1 d .
C31 C 0.49447(8) -0.00493(4) 0.64418(7) 0.02000(16) Uani 1 1 d .
H31 H 0.5570 0.0095 0.6117 0.024 Uiso 1 1 calc R
C32 C 0.45663(9) -0.05768(4) 0.62281(8) 0.02289(18) Uani 1 1 d .
H32 H 0.4939 -0.0792 0.5767 0.027 Uiso 1 1 calc R
C33 C 0.36425(9) -0.07888(4) 0.66902(8) 0.02144(17) Uani 1 1 d .
H33 H 0.3382 -0.1148 0.6533 0.026 Uiso 1 1 calc R
C34 C 0.30886(8) -0.04813(3) 0.73840(7) 0.01650(14) Uani 1 1 d .
C35 C 0.48586(8) 0.08447(4) 0.73711(7) 0.01685(14) Uani 1 1 d .
H35 H 0.4263 0.1030 0.7741 0.020 Uiso 1 1 calc R
C36 C 0.49763(9) 0.11740(4) 0.64035(8) 0.02378(18) Uani 1 1 d .
H36A H 0.5630 0.1030 0.6074 0.036 Uiso 1 1 calc R
H36B H 0.5134 0.1554 0.6592 0.036 Uiso 1 1 calc R
H36C H 0.4240 0.1149 0.5925 0.036 Uiso 1 1 calc R
C37 C 0.60347(9) 0.08390(4) 0.80883(8) 0.02439(18) Uani 1 1 d .
H37A H 0.5919 0.0676 0.8747 0.037 Uiso 1 1 calc R
H37B H 0.6322 0.1211 0.8203 0.037 Uiso 1 1 calc R
H37C H 0.6616 0.0627 0.7774 0.037 Uiso 1 1 calc R
C38 C 0.20670(9) -0.07221(4) 0.78642(8) 0.02042(16) Uani 1 1 d .
H38 H 0.1823 -0.0448 0.8355 0.025 Uiso 1 1 calc R
C39 C 0.09972(12) -0.08299(7) 0.70540(11) 0.0410(3) Uani 1 1 d .
H39A H 0.1203 -0.1103 0.6568 0.062 Uiso 1 1 calc R
H39B H 0.0765 -0.0494 0.6684 0.062 Uiso 1 1 calc R
H39C H 0.0338 -0.0962 0.7391 0.062 Uiso 1 1 calc R
C40 C 0.24328(14) -0.12332(6) 0.84774(13) 0.0456(3) Uani 1 1 d .
H40A H 0.1762 -0.1368 0.8795 0.068 Uiso 1 1 calc R
H40B H 0.3091 -0.1150 0.9015 0.068 Uiso 1 1 calc R
H40C H 0.2681 -0.1510 0.8017 0.068 Uiso 1 1 calc R
O50 O -0.00017(6) 0.07256(3) 0.77858(6) 0.02116(13) Uani 1 1 d .
C51 C -0.04967(9) 0.03073(4) 0.83702(9) 0.0272(2) Uani 1 1 d .
H51A H 0.0125 0.0037 0.8598 0.033 Uiso 1 1 calc R
H51B H -0.1135 0.0120 0.7917 0.033 Uiso 1 1 calc R
C52 C -0.09903(9) 0.05218(5) 0.93003(9) 0.0276(2) Uani 1 1 d .
H52A H -0.0353 0.0687 0.9775 0.041 Uiso 1 1 calc R
H52B H -0.1341 0.0223 0.9646 0.041 Uiso 1 1 calc R
H52C H -0.1597 0.0794 0.9083 0.041 Uiso 1 1 calc R
C53 C -0.08525(8) 0.10110(4) 0.70614(7) 0.01951(16) Uani 1 1 d .
H53A H -0.0473 0.1338 0.6819 0.023 Uiso 1 1 calc R
H53B H -0.1517 0.1131 0.7417 0.023 Uiso 1 1 calc R
C54 C -0.13345(11) 0.06695(5) 0.61408(10) 0.0339(2) Uani 1 1 d .
H54A H -0.0676 0.0515 0.5830 0.051 Uiso 1 1 calc R
H54B H -0.1819 0.0896 0.5634 0.051 Uiso 1 1 calc R
H54C H -0.1820 0.0376 0.6362 0.051 Uiso 1 1 calc R

loop_
_atom_site_aniso_label
_atom_site_aniso_U_11
_atom_site_aniso_U_22
_atom_site_aniso_U_33
_atom_site_aniso_U_23
_atom_site_aniso_U_13
_atom_site_aniso_U_12
Cr1 0.01209(5) 0.01120(5) 0.00916(5) 0.00009(4) 0.00058(4) 0.00100(4)
N1 0.0146(3) 0.0130(3) 0.0112(3) -0.0003(2) 0.0003(2) 0.0008(2)
C2 0.0219(4) 0.0154(3) 0.0136(3) -0.0017(3) 0.0001(3) 0.0014(3)
C3 0.0306(5) 0.0220(4) 0.0128(4) -0.0030(3) 0.0012(3) 0.0036(3)
C4 0.0277(4) 0.0257(4) 0.0112(3) 0.0016(3) 0.0024(3) 0.0035(3)
C5 0.0216(4) 0.0188(4) 0.0136(3) 0.0035(3) 0.0021(3) 0.0013(3)
C6 0.0150(3) 0.0143(3) 0.0117(3) 0.0013(3) 0.0005(2) 0.0007(2)
C7 0.0182(3) 0.0127(3) 0.0142(3) 0.0011(3) 0.0003(3) 0.0011(3)
N8 0.0153(3) 0.0123(3) 0.0122(3) -0.0018(2) 0.0002(2) 0.0011(2)
C9 0.0184(3) 0.0116(3) 0.0141(3) -0.0020(3) 0.0007(3) 0.0013(2)
C10 0.0192(4) 0.0179(4) 0.0214(4) -0.0066(3) -0.0018(3) 0.0014(3)
C11 0.0250(4) 0.0263(5) 0.0285(5) -0.0142(4) -0.0061(4) 0.0027(4)
C12 0.0310(5) 0.0244(4) 0.0245(5) -0.0135(4) -0.0016(4) 0.0040(4)
C13 0.0255(4) 0.0189(4) 0.0235(4) -0.0073(3) 0.0030(3) 0.0043(3)
C14 0.0191(4) 0.0149(3) 0.0204(4) -0.0045(3) 0.0010(3) 0.0027(3)
C15 0.0169(4) 0.0252(4) 0.0307(5) -0.0123(4) -0.0032(3) 0.0019(3)
C16 0.0220(4) 0.0272(5) 0.0387(6) -0.0035(4) -0.0048(4) 0.0032(4)
C17 0.0216(4) 0.0477(7) 0.0282(5) -0.0063(5) -0.0001(4) 0.0017(4)
C18 0.0189(4) 0.0237(4) 0.0318(5) -0.0113(4) -0.0019(3) 0.0055(3)
C19 0.0210(5) 0.0321(6) 0.0617(9) 0.0008(6) 0.0040(5) 0.0018(4)
C20 0.0331(6) 0.0396(6) 0.0358(6) 0.0021(5) -0.0081(5) 0.0102(5)
N21 0.0141(3) 0.0143(3) 0.0111(3) 0.0004(2) 0.0015(2) 0.0010(2)
C22 0.0176(3) 0.0184(3) 0.0137(3) -0.0006(3) 0.0028(3) 0.0035(3)
C23 0.0225(4) 0.0221(4) 0.0134(3) -0.0020(3) 0.0035(3) 0.0026(3)
C24 0.0239(4) 0.0219(4) 0.0107(3) -0.0001(3) 0.0013(3) 0.0010(3)
C25 0.0202(4) 0.0181(4) 0.0121(3) 0.0015(3) 0.0000(3) 0.0017(3)
C26 0.0142(3) 0.0136(3) 0.0110(3) 0.0013(2) 0.0012(2) -0.0002(2)
C27 0.0147(3) 0.0139(3) 0.0123(3) 0.0012(3) 0.0007(2) 0.0019(2)
N28 0.0137(3) 0.0120(3) 0.0112(3) 0.0001(2) 0.0021(2) 0.0008(2)
C29 0.0149(3) 0.0130(3) 0.0110(3) -0.0002(2) 0.0009(2) 0.0028(2)
C30 0.0161(3) 0.0167(3) 0.0124(3) 0.0002(3) 0.0026(3) 0.0026(3)
C31 0.0214(4) 0.0237(4) 0.0158(4) -0.0005(3) 0.0056(3) 0.0056(3)
C32 0.0283(4) 0.0228(4) 0.0177(4) -0.0050(3) 0.0036(3) 0.0076(3)
C33 0.0273(4) 0.0165(4) 0.0197(4) -0.0052(3) 0.0006(3) 0.0039(3)
C34 0.0194(3) 0.0137(3) 0.0158(4) -0.0011(3) 0.0001(3) 0.0019(3)
C35 0.0166(3) 0.0177(3) 0.0173(4) 0.0010(3) 0.0061(3) -0.0002(3)
C36 0.0248(4) 0.0246(4) 0.0229(4) 0.0068(4) 0.0068(3) -0.0019(3)
C37 0.0241(4) 0.0236(4) 0.0243(5) -0.0004(4) -0.0008(3) -0.0032(3)
C38 0.0237(4) 0.0142(3) 0.0231(4) -0.0001(3) 0.0023(3) -0.0030(3)
C39 0.0306(6) 0.0546(8) 0.0359(6) 0.0013(6) -0.0022(5) -0.0196(5)
C40 0.0490(8) 0.0342(6) 0.0561(9) 0.0251(6) 0.0166(7) 0.0085(6)
O50 0.0144(3) 0.0229(3) 0.0256(3) 0.0090(3) 0.0008(2) -0.0019(2)
C51 0.0250(4) 0.0218(4) 0.0364(6) 0.0091(4) 0.0100(4) -0.0025(3)
C52 0.0203(4) 0.0354(5) 0.0267(5) 0.0077(4) 0.0020(4) -0.0057(4)
C53 0.0158(3) 0.0193(4) 0.0221(4) -0.0003(3) -0.0021(3) 0.0005(3)
C54 0.0276(5) 0.0353(6) 0.0355(6) -0.0133(5) -0.0068(4) 0.0035(4)

loop_
_atom_type_symbol
_atom_type_description
_atom_type_scat_dispersion_real
_atom_type_scat_dispersion_imag
_atom_type_scat_source
C C 0.0033 0.0016 'International Tables Vol C Tables 4.2.6.8 and 6.1.1.4'
H H 0.0000 0.0000 'International Tables Vol C Tables 4.2.6.8 and 6.1.1.4'
N N 0.0061 0.0033 'International Tables Vol C Tables 4.2.6.8 and 6.1.1.4'
Cr Cr 0.3209 0.6236 'International Tables Vol C Tables 4.2.6.8 and 6.1.1.4'
O O 0.0106 0.0060 'International Tables Vol C Tables 4.2.6.8 and 6.1.1.4'

loop_
_geom_angle_atom_site_label_1
_geom_angle_atom_site_label_2
_geom_angle_atom_site_label_3
_geom_angle
N28 Cr1 N8 142.02(3)
N28 Cr1 N21 78.97(3)
N8 Cr1 N21 97.03(3)
N28 Cr1 N1 98.64(3)
N8 Cr1 N1 78.96(3)
N21 Cr1 N1 170.27(3)
N28 Cr1 O50 110.81(3)
N8 Cr1 O50 107.12(3)
N21 Cr1 O50 99.19(3)
N1 Cr1 O50 90.48(3)
C2 N1 C6 117.05(7)
C2 N1 Cr1 128.83(6)
C6 N1 Cr1 114.09(5)
N1 C2 C3 123.82(8)
C2 C3 C4 119.09(8)
C5 C4 C3 118.79(8)
C4 C5 C6 120.16(8)
N1 C6 C7 114.53(7)
N1 C6 C5 121.05(7)
C7 C6 C5 124.42(8)
N8 C7 C6 116.96(7)
C7 N8 C9 115.68(7)
C7 N8 Cr1 115.43(5)
C9 N8 Cr1 128.49(5)
C14 C9 C10 121.09(8)
C14 C9 N8 120.05(7)
C10 C9 N8 118.82(7)
C11 C10 C9 118.25(8)
C11 C10 C15 120.63(8)
C9 C10 C15 121.09(8)
C12 C11 C10 121.23(9)
C13 C12 C11 119.98(9)
C12 C13 C14 120.94(9)
C13 C14 C9 118.45(8)
C13 C14 C18 119.30(8)
C9 C14 C18 122.24(8)
C10 C15 C16 112.68(9)
C10 C15 C17 110.16(9)
C16 C15 C17 111.57(9)
C14 C18 C19 112.00(10)
C14 C18 C20 110.82(9)
C19 C18 C20 110.27(9)
C22 N21 C26 117.05(7)
C22 N21 Cr1 128.69(6)
C26 N21 Cr1 114.23(5)
N21 C22 C23 124.06(8)
C22 C23 C24 118.93(8)
C25 C24 C23 118.76(8)
C24 C25 C26 120.10(8)
N21 C26 C27 114.08(7)
N21 C26 C25 120.98(7)
C27 C26 C25 124.94(8)
N28 C27 C26 117.01(7)
C27 N28 C29 114.55(7)
C27 N28 Cr1 115.11(5)
C29 N28 Cr1 129.68(5)
C34 C29 C30 121.11(7)
C34 C29 N28 120.11(7)
C30 C29 N28 118.78(7)
C31 C30 C29 118.56(8)
C31 C30 C35 120.51(8)
C29 C30 C35 120.91(7)
C32 C31 C30 121.03(9)
C31 C32 C33 119.92(8)
C32 C33 C34 121.14(9)
C33 C34 C29 118.23(8)
C33 C34 C38 119.85(8)
C29 C34 C38 121.92(8)
C30 C35 C36 112.57(8)
C30 C35 C37 110.92(8)
C36 C35 C37 110.25(8)
C34 C38 C40 111.88(9)
C34 C38 C39 111.38(9)
C40 C38 C39 110.99(10)
C53 O50 C51 114.88(7)
C53 O50 Cr1 119.66(5)
C51 O50 Cr1 125.01(6)
O50 C51 C52 113.27(9)
O50 C53 C54 113.03(8)

loop_
_geom_bond_atom_site_label_1
_geom_bond_atom_site_label_2
_geom_bond_distance
Cr1 N28 2.0151(7)
Cr1 N8 2.0214(7)
Cr1 N21 2.0428(7)
Cr1 N1 2.0485(7)
Cr1 O50 2.2004(7)
N1 C2 1.3623(11)
N1 C6 1.3923(11)
C2 C3 1.3715(13)
C3 C4 1.4215(14)
C4 C5 1.3625(13)
C5 C6 1.4202(12)
C6 C7 1.3975(12)
C7 N8 1.3489(11)
N8 C9 1.4356(11)
C9 C14 1.4056(12)
C9 C10 1.4091(12)
C10 C11 1.3974(13)
C10 C15 1.5176(13)
C11 C12 1.3857(15)
C12 C13 1.3834(15)
C13 C14 1.4019(13)
C14 C18 1.5224(13)
C15 C16 1.5314(16)
C15 C17 1.5340(18)
C18 C19 1.5277(18)
C18 C20 1.5321(16)
N21 C22 1.3640(11)
N21 C26 1.3909(10)
C22 C23 1.3685(12)
C23 C24 1.4235(13)
C24 C25 1.3673(12)
C25 C26 1.4210(12)
C26 C27 1.3981(11)
C27 N28 1.3527(11)
N28 C29 1.4364(10)
C29 C34 1.4099(12)
C29 C30 1.4115(12)
C30 C31 1.3967(12)
C30 C35 1.5183(12)
C31 C32 1.3893(14)
C32 C33 1.3897(15)
C33 C34 1.4021(13)
C34 C38 1.5215(13)
C35 C36 1.5303(13)
C35 C37 1.5309(14)
C38 C40 1.5246(15)
C38 C39 1.5292(16)
O50 C53 1.4464(11)
O50 C51 1.4475(12)
C51 C52 1.5100(16)
C53 C54 1.5144(15)
